data_2226479
loop_
_publ_author_name
'Li, Yu-Feng'
'Jian, Fang-Fang'

_publ_section_title
;
 <i>N</i>'-Benzylidenefuran-2-carbohydrazide
;
_journal_coeditor_code HB5485
_journal_issue 7
_journal_name_full 'Acta Crystallographica Section E'
_journal_page_first o1720
_journal_paper_doi 10.1107/S1600536810021471
_journal_volume 66
_journal_year 2010
_chemical_formula_iupac 'C12 H10 N2 O2'
_chemical_formula_moiety 'C12 H10 N2 O2'
_chemical_formula_sum 'C12 H10 N2 O2'
_chemical_formula_weight 214.22
_chemical_name_systematic
;
<i>N</i>'-Benzylidenefuran-2-carbohydrazide
;
_space_group_IT_number 61
_symmetry_cell_setting orthorhombic
_symmetry_space_group_name_Hall '-P 2ac 2ab'
_symmetry_space_group_name_H-M 'P b c a'
_atom_sites_solution_hydrogens geom
_atom_sites_solution_primary direct
_atom_sites_solution_secondary difmap
_audit_creation_method SHELXL-97
_cell_angle_alpha 90.00
_cell_angle_beta 90.00
_cell_angle_gamma 90.00
_cell_formula_units_Z 8
_cell_length_a 11.628(2)
_cell_length_b 7.6638(15)
_cell_length_c 23.873(5)
_cell_measurement_reflns_used 2542
_cell_measurement_temperature 293(2)
_cell_measurement_theta_max 25.42
_cell_measurement_theta_min 2.73
_cell_volume 2127.4(7)
_computing_cell_refinement 'SAINT (Bruker, 1997)'
_computing_data_collection 'SMART (Bruker, 1997)'
_computing_data_reduction 'SAINT (Bruker, 1997)'
_computing_molecular_graphics 'SHELXTL (Sheldrick, 2008)'
_computing_publication_material 'SHELXTL (Sheldrick, 2008)'
_computing_structure_refinement 'SHELXL97 (Sheldrick, 2008)'
_computing_structure_solution 'SHELXS97 (Sheldrick, 2008)'
_diffrn_ambient_temperature 293(2)
_diffrn_measured_fraction_theta_full 0.999
_diffrn_measured_fraction_theta_max 0.999
_diffrn_measurement_device_type 'Bruker SMART CCD'
_diffrn_measurement_method 'phi and omega scans'
_diffrn_radiation_monochromator graphite
_diffrn_radiation_source 'fine-focus sealed tube'
_diffrn_radiation_type MoK\a
_diffrn_radiation_wavelength 0.71073
_diffrn_reflns_av_R_equivalents 0.1797
_diffrn_reflns_av_sigmaI/netI 0.1129
_diffrn_reflns_limit_h_max 13
_diffrn_reflns_limit_h_min -13
_diffrn_reflns_limit_k_max 9
_diffrn_reflns_limit_k_min -9
_diffrn_reflns_limit_l_max 28
_diffrn_reflns_limit_l_min -28
_diffrn_reflns_number 15748
_diffrn_reflns_theta_full 25.25
_diffrn_reflns_theta_max 25.25
_diffrn_reflns_theta_min 3.30
_exptl_absorpt_coefficient_mu 0.093
_exptl_absorpt_correction_type none
_exptl_crystal_colour colorless
_exptl_crystal_density_diffrn 1.338
_exptl_crystal_density_method 'not measured'
_exptl_crystal_description block
_exptl_crystal_F_000 896
_exptl_crystal_size_max 0.22
_exptl_crystal_size_mid 0.20
_exptl_crystal_size_min 0.18
_refine_diff_density_max 0.483
_refine_diff_density_min -0.353
_refine_ls_extinction_coef 0.042(4)
_refine_ls_extinction_expression Fc^*^=kFc[1+0.001xFc^2^\l^3^/sin(2\q)]^-1/4^
_refine_ls_extinction_method 'SHELXL97 (Sheldrick, 2008)'
_refine_ls_goodness_of_fit_ref 0.873
_refine_ls_hydrogen_treatment constr
_refine_ls_matrix_type full
_refine_ls_number_parameters 146
_refine_ls_number_reflns 1915
_refine_ls_number_restraints 0
_refine_ls_restrained_S_all 0.873
_refine_ls_R_factor_all 0.1431
_refine_ls_R_factor_gt 0.0685
_refine_ls_shift/su_max 0.000
_refine_ls_shift/su_mean 0.000
_refine_ls_structure_factor_coef Fsqd
_refine_ls_weighting_details 'calc w=1/[\s^2^(Fo^2^)+(0.0916P)^2^] where P=(Fo^2^+2Fc^2^)/3'
_refine_ls_weighting_scheme calc
_refine_ls_wR_factor_gt 0.1495
_refine_ls_wR_factor_ref 0.1823
_reflns_number_gt 841
_reflns_number_total 1915
_reflns_threshold_expression I>2\s(I)
_cod_data_source_file hb5485.cif
_cod_data_source_block I
_cod_database_code 2226479
_cod_database_fobs_code 2226479

loop_
_symmetry_equiv_pos_as_xyz
'x, y, z'
'-x+1/2, -y, z+1/2'
'x+1/2, -y+1/2, -z'
'-x, y+1/2, -z+1/2'
'-x, -y, -z'
'x-1/2, y, -z-1/2'
'-x-1/2, y-1/2, z'
'x, -y-1/2, z-1/2'

loop_
_atom_site_type_symbol
_atom_site_label
_atom_site_fract_x
_atom_site_fract_y
_atom_site_fract_z
_atom_site_U_iso_or_equiv
_atom_site_adp_type
_atom_site_calc_flag
_atom_site_refinement_flags
_atom_site_occupancy
_atom_site_disorder_assembly
_atom_site_disorder_group
C C7 0.6392(3) 0.2814(4) 0.22579(15) 0.0427(9) Uani d . 1 . .
N N2 0.7400(2) 0.2911(4) 0.13973(12) 0.0444(8) Uani d . 1 . .
O O2 0.89248(19) 0.4222(3) 0.06644(10) 0.0525(7) Uani d . 1 . .
C C6 0.6608(3) 0.2226(4) 0.16890(15) 0.0464(9) Uani d . 1 . .
H H6A 0.6161 0.1338 0.1537 0.056 Uiso calc R 1 . .
N N1 0.7595(2) 0.2165(4) 0.08817(12) 0.0468(8) Uani d . 1 . .
H H1A 0.7204 0.1273 0.0774 0.056 Uiso calc R 1 . .
C C11 0.5250(3) 0.2748(5) 0.30936(18) 0.0614(11) Uani d . 1 . .
H H11A 0.4599 0.2357 0.3282 0.074 Uiso calc R 1 . .
C C5 0.8408(3) 0.2861(4) 0.05515(15) 0.0433(9) Uani d . 1 . .
O O1 0.8127(2) 0.0388(3) -0.00680(11) 0.0624(8) Uani d . 1 . .
C C12 0.5431(3) 0.2243(5) 0.25478(17) 0.0565(11) Uani d . 1 . .
H H12A 0.4905 0.1511 0.2372 0.068 Uiso calc R 1 . .
C C2 0.9298(4) 0.0939(6) -0.07761(19) 0.0717(13) Uani d . 1 . .
H H2B 0.9697 0.0836 -0.1112 0.086 Uiso calc R 1 . .
C C8 0.7157(3) 0.3882(5) 0.25381(16) 0.0499(10) Uani d . 1 . .
H H8A 0.7816 0.4262 0.2354 0.060 Uiso calc R 1 . .
C C4 0.8663(3) 0.1949(4) 0.00321(15) 0.0457(9) Uani d . 1 . .
C C3 0.9374(3) 0.2318(5) -0.03877(18) 0.0619(12) Uani d . 1 . .
H H4A 0.9835 0.3304 -0.0419 0.074 Uiso calc R 1 . .
C C10 0.6010(4) 0.3816(5) 0.33627(18) 0.0617(11) Uani d . 1 . .
H H10A 0.5884 0.4148 0.3732 0.074 Uiso calc R 1 . .
C C9 0.6968(3) 0.4393(5) 0.30781(17) 0.0607(11) Uani d . 1 . .
H H9A 0.7488 0.5134 0.3254 0.073 Uiso calc R 1 . .
C C1 0.8544(4) -0.0182(6) -0.05660(18) 0.0746(13) Uani d . 1 . .
H H1B 0.8329 -0.1222 -0.0737 0.090 Uiso calc R 1 . .

loop_
_atom_site_aniso_label
_atom_site_aniso_U_11
_atom_site_aniso_U_22
_atom_site_aniso_U_33
_atom_site_aniso_U_12
_atom_site_aniso_U_13
_atom_site_aniso_U_23
C7 0.047(2) 0.0397(19) 0.042(2) 0.0015(16) 0.0025(17) 0.0011(17)
N2 0.0508(17) 0.0434(17) 0.0389(19) -0.0018(14) 0.0016(14) -0.0050(14)
O2 0.0574(14) 0.0490(15) 0.0512(18) -0.0076(12) 0.0024(13) -0.0054(12)
C6 0.052(2) 0.0403(19) 0.047(2) -0.0016(17) -0.0001(19) -0.0025(17)
N1 0.0558(18) 0.0463(17) 0.0384(19) -0.0070(14) 0.0023(15) -0.0081(14)
C11 0.058(2) 0.073(3) 0.054(3) 0.005(2) 0.019(2) 0.001(2)
C5 0.0469(19) 0.0411(19) 0.042(2) 0.0030(17) -0.0022(18) 0.0021(18)
O1 0.0769(18) 0.0604(17) 0.0499(19) -0.0157(13) 0.0153(14) -0.0151(13)
C12 0.051(2) 0.060(2) 0.059(3) -0.0034(19) 0.007(2) -0.006(2)
C2 0.085(3) 0.080(3) 0.051(3) -0.011(2) 0.024(2) -0.006(2)
C8 0.051(2) 0.051(2) 0.047(3) -0.0037(18) 0.0013(19) -0.0039(18)
C4 0.051(2) 0.0434(19) 0.043(3) -0.0017(16) -0.0007(18) -0.0012(18)
C3 0.070(3) 0.062(3) 0.053(3) -0.010(2) 0.012(2) -0.005(2)
C10 0.080(3) 0.068(3) 0.038(2) 0.016(2) 0.007(2) -0.001(2)
C9 0.073(3) 0.062(3) 0.048(3) 0.002(2) -0.003(2) -0.010(2)
C1 0.101(3) 0.069(3) 0.053(3) -0.007(3) 0.019(2) -0.021(2)

loop_
_atom_type_symbol
_atom_type_description
_atom_type_scat_dispersion_real
_atom_type_scat_dispersion_imag
_atom_type_scat_source
C C 0.0033 0.0016 'International Tables Vol C Tables 4.2.6.8 and 6.1.1.4'
H H 0.0000 0.0000 'International Tables Vol C Tables 4.2.6.8 and 6.1.1.4'
N N 0.0061 0.0033 'International Tables Vol C Tables 4.2.6.8 and 6.1.1.4'
O O 0.0106 0.0060 'International Tables Vol C Tables 4.2.6.8 and 6.1.1.4'

loop_
_geom_angle_atom_site_label_1
_geom_angle_atom_site_label_2
_geom_angle_atom_site_label_3
_geom_angle_site_symmetry_1
_geom_angle_site_symmetry_3
_geom_angle
_geom_angle_publ_flag
C8 C7 C12 . . 117.7(4) ?
C8 C7 C6 . . 121.6(3) ?
C12 C7 C6 . . 120.6(3) ?
C6 N2 N1 . . 116.0(3) ?
N2 C6 C7 . . 120.7(3) ?
N2 C6 H6A . . 119.6 ?
C7 C6 H6A . . 119.6 ?
C5 N1 N2 . . 118.4(3) ?
C5 N1 H1A . . 120.8 ?
N2 N1 H1A . . 120.8 ?
C10 C11 C12 . . 121.0(4) ?
C10 C11 H11A . . 119.5 ?
C12 C11 H11A . . 119.5 ?
O2 C5 N1 . . 123.5(3) ?
O2 C5 C4 . . 119.5(3) ?
N1 C5 C4 . . 117.0(3) ?
C1 O1 C4 . . 105.8(3) ?
C11 C12 C7 . . 120.6(4) ?
C11 C12 H12A . . 119.7 ?
C7 C12 H12A . . 119.7 ?
C1 C2 C3 . . 106.1(4) ?
C1 C2 H2B . . 126.9 ?
C3 C2 H2B . . 126.9 ?
C9 C8 C7 . . 121.6(4) ?
C9 C8 H8A . . 119.2 ?
C7 C8 H8A . . 119.2 ?
C3 C4 O1 . . 109.7(3) ?
C3 C4 C5 . . 131.9(3) ?
O1 C4 C5 . . 118.4(3) ?
C4 C3 C2 . . 107.4(3) ?
C4 C3 H4A . . 126.3 ?
C2 C3 H4A . . 126.3 ?
C11 C10 C9 . . 119.0(4) ?
C11 C10 H10A . . 120.5 ?
C9 C10 H10A . . 120.5 ?
C8 C9 C10 . . 120.2(4) ?
C8 C9 H9A . . 119.9 ?
C10 C9 H9A . . 119.9 ?
C2 C1 O1 . . 111.0(4) ?
C2 C1 H1B . . 124.5 ?
O1 C1 H1B . . 124.5 ?

loop_
_geom_bond_atom_site_label_1
_geom_bond_atom_site_label_2
_geom_bond_site_symmetry_2
_geom_bond_distance
_geom_bond_publ_flag
C7 C8 . 1.382(5) ?
C7 C12 . 1.385(5) ?
C7 C6 . 1.453(5) ?
N2 C6 . 1.268(4) ?
N2 N1 . 1.376(4) ?
O2 C5 . 1.234(4) ?
C6 H6A . 0.9300 ?
N1 C5 . 1.342(4) ?
N1 H1A . 0.8600 ?
C11 C10 . 1.366(5) ?
C11 C12 . 1.376(5) ?
C11 H11A . 0.9300 ?
C5 C4 . 1.454(5) ?
O1 C1 . 1.357(4) ?
O1 C4 . 1.370(4) ?
C12 H12A . 0.9300 ?
C2 C1 . 1.327(6) ?
C2 C3 . 1.408(5) ?
C2 H2B . 0.9300 ?
C8 C9 . 1.365(5) ?
C8 H8A . 0.9300 ?
C4 C3 . 1.329(5) ?
C3 H4A . 0.9300 ?
C10 C9 . 1.377(5) ?
C10 H10A . 0.9300 ?
C9 H9A . 0.9300 ?
C1 H1B . 0.9300 ?

loop_
_geom_hbond_atom_site_label_D
_geom_hbond_atom_site_label_H
_geom_hbond_atom_site_label_A
_geom_hbond_site_symmetry_A
_geom_hbond_distance_DH
_geom_hbond_distance_HA
_geom_hbond_distance_DA
_geom_hbond_angle_DHA
N1 H1A O2 7_755 0.86 2.06 2.911(4) 168

loop_
_cod_related_entry_id
_cod_related_entry_database
_cod_related_entry_code
1 ChemSpider 5263813
